data_7123622
loop_
_publ_author_name
'Chen, Wenqiang'
'Fu, Li'
'Chen, Chunfei'
'Xiao, Jun-An'
'Li, Wenxiu'
'Zhang, Liangliang'
'Xiao, Qi'
'Huang, Chusheng'
'Sheng, Jiarong'
'Song, Xiangzhi'

_publ_section_title
;
 Unexpected reaction patterns enable simultaneous differentiation of H2S,
 H2Sn and biothiols
;
_journal_name_full 'Chemical Communications'
_journal_paper_doi 10.1039/C9CC03054A
_journal_year 2019
_chemical_formula_moiety 'C2 H6 O S, C20 H17 N5 O3'
_chemical_formula_sum 'C22 H23 N5 O4 S'
_chemical_formula_weight 453.51
_space_group_crystal_system monoclinic
_space_group_IT_number 14
_space_group_name_Hall '-P 2ybc'
_space_group_name_H-M_alt 'P 1 21/c 1'
_symmetry_space_group_name_Hall '-P 2ybc'
_symmetry_space_group_name_H-M 'P 1 21/c 1'
_atom_sites_solution_hydrogens mixed
_atom_sites_solution_primary iterative
_audit_block_doi 10.5517/ccdc.csd.cc21bb0r
_audit_creation_date 2018-06-08
_audit_creation_method
;
Olex2 1.2
(compiled 2018.05.29 svn.r3508 for OlexSys, GUI svn.r5506)
;
_audit_update_record
;
2018-12-21 deposited with the CCDC.    2019-06-10 downloaded from the CCDC.
;
_cell_angle_alpha 90
_cell_angle_beta 92.6650(10)
_cell_angle_gamma 90
_cell_formula_units_Z 4
_cell_length_a 5.2305(2)
_cell_length_b 19.0645(8)
_cell_length_c 21.8678(9)
_cell_measurement_reflns_used 6523
_cell_measurement_temperature 293(2)
_cell_measurement_theta_max 22.963
_cell_measurement_theta_min 2.995
_cell_volume 2178.23(15)
_computing_cell_refinement 'SAINT V8.38A (?, 2016)'
_computing_data_reduction 'SAINT V8.38A (?, 2016)'
_computing_molecular_graphics 'Olex2 (Dolomanov et al., 2009)'
_computing_publication_material 'Olex2 (Dolomanov et al., 2009)'
_computing_structure_refinement 'XL (Sheldrick, 2008)'
_computing_structure_solution
;
Superflip (Palatinus & Chapuis, 2007;Palatinus & van der Lee, 2008;
Palatinus et al., 2012)
;
_diffrn_ambient_temperature 293(2)
_diffrn_measured_fraction_theta_full 0.998
_diffrn_measured_fraction_theta_max 0.997
_diffrn_measurement_device_type 'CCD area detector'
_diffrn_measurement_method 'phi and omega scans'
_diffrn_radiation_monochromator graphite
_diffrn_radiation_type MoK\a
_diffrn_radiation_wavelength 0.71073
_diffrn_reflns_av_R_equivalents 0.0893
_diffrn_reflns_av_unetI/netI 0.0784
_diffrn_reflns_Laue_measured_fraction_full 0.998
_diffrn_reflns_Laue_measured_fraction_max 0.997
_diffrn_reflns_limit_h_max 6
_diffrn_reflns_limit_h_min -6
_diffrn_reflns_limit_k_max 24
_diffrn_reflns_limit_k_min -24
_diffrn_reflns_limit_l_max 27
_diffrn_reflns_limit_l_min -28
_diffrn_reflns_number 34498
_diffrn_reflns_point_group_measured_fraction_full 0.998
_diffrn_reflns_point_group_measured_fraction_max 0.997
_diffrn_reflns_theta_full 25.242
_diffrn_reflns_theta_max 27.546
_diffrn_reflns_theta_min 3.339
_exptl_absorpt_coefficient_mu 0.189
_exptl_absorpt_correction_T_max 0.7456
_exptl_absorpt_correction_T_min 0.6816
_exptl_absorpt_correction_type multi-scan
_exptl_absorpt_process_details
;
SADABS-2016/2 (Bruker,2016/2) was used for absorption correction.
wR2(int) was 0.0696 before and 0.0613 after correction.
The Ratio of minimum to maximum transmission is 0.9142.
The \l/2 correction factor is Not present.
;
_exptl_crystal_colour colorless
_exptl_crystal_density_diffrn 1.383
_exptl_crystal_description block
_exptl_crystal_F_000 952
_exptl_crystal_size_max 0.26
_exptl_crystal_size_mid 0.21
_exptl_crystal_size_min 0.14
_refine_diff_density_max 0.507
_refine_diff_density_min -0.473
_refine_diff_density_rms 0.063
_refine_ls_extinction_method none
_refine_ls_goodness_of_fit_ref 1.078
_refine_ls_hydrogen_treatment constr
_refine_ls_matrix_type full
_refine_ls_number_parameters 300
_refine_ls_number_reflns 5014
_refine_ls_number_restraints 16
_refine_ls_restrained_S_all 1.465
_refine_ls_R_factor_all 0.1548
_refine_ls_R_factor_gt 0.0784
_refine_ls_shift/su_max 0.000
_refine_ls_shift/su_mean 0.000
_refine_ls_structure_factor_coef Fsqd
_refine_ls_weighting_details 'w=1/[\s^2^(Fo^2^)+(0.0864P)^2^+1.7200P] where P=(Fo^2^+2Fc^2^)/3'
_refine_ls_weighting_scheme calc
_refine_ls_wR_factor_gt 0.1768
_refine_ls_wR_factor_ref 0.2065
_reflns_Friedel_coverage 0.000
_reflns_number_gt 2750
_reflns_number_total 5014
_reflns_threshold_expression 'I > 2\s(I)'
_cod_data_source_file c9cc03054a2.cif
_cod_data_source_block 111
_cod_database_code 7123622
_shelx_shelxl_version_number 2016/6
_shelx_space_group_comment
;
The symmetry employed for this shelxl refinement is uniquely defined
by the following loop, which should always be used as a source of
symmetry information in preference to the above space-group names.
They are only intended as comments.
;
_shelx_estimated_absorpt_t_max 0.974
_shelx_estimated_absorpt_t_min 0.953
_olex2_refinement_description
;
1. Fixed Uiso
 At 1.2 times of:
  All C(H) groups, All C(H,H) groups, All C(H,H,H,H) groups, All N(H) groups
 At 1.5 times of:
  All C(H,H,H) groups, All O(H) groups
2. Restrained distances
 H6-H2AA
 3 with sigma of 0.02
 H6-H2AB
 3.2 with sigma of 0.02
 H5_$1-H22C_$2
 2.5 with sigma of 0.02
 C1B-C2 \\sim C2-C1A
 with sigma of 0.02
3. Uiso/Uaniso restraints and constraints
Uanis(C1B) \\sim Ueq, Uanis(C1A) \\sim Ueq: with sigma of 0.01 and sigma for
terminal atoms of 0.02
Uanis(C1B) = Uanis(C1A)
4. Others
 Sof(H2BC)=Sof(H2BD)=Sof(C1B)=Sof(H1BA)=Sof(H1BB)=Sof(H1BC)=1-FVAR(1)
 Sof(H2AA)=Sof(H2AB)=Sof(C1A)=Sof(H1AA)=Sof(H1AB)=Sof(H1AC)=FVAR(1)
5.a Rotating group:
 N3(H3A)
5.b Secondary CH2 refined with riding coordinates:
 C4(H4A,H4B), C2(H2BC,H2BD), C2(H2AA,H2AB)
5.c Aromatic/amide H refined with riding coordinates:
 N5(H5), C7(H7), C17(H17), C6(H6), C10(H10)
5.d Idealised Me refined as rotating group:
 C22(H22A,H22B,H22C), C21(H21A,H21B,H21C), C3(H3B,H3C,H3D), C1B(H1BA,H1BB,
 H1BC), C1A(H1AA,H1AB,H1AC)
5.e Idealised tetrahedral OH refined as rotating group:
 O3(H3)
;
_olex2_submission_special_instructions 'No special instructions were received'

loop_
_space_group_symop_operation_xyz
'x, y, z'
'-x, y+1/2, -z+1/2'
'-x, -y, -z'
'x, -y-1/2, z-1/2'

loop_
_atom_site_label
_atom_site_type_symbol
_atom_site_fract_x
_atom_site_fract_y
_atom_site_fract_z
_atom_site_U_iso_or_equiv
_atom_site_adp_type
_atom_site_occupancy
_atom_site_site_symmetry_order
_atom_site_calc_flag
_atom_site_refinement_flags_posn
_atom_site_refinement_flags_adp
_atom_site_refinement_flags_occupancy
_atom_site_disorder_assembly
_atom_site_disorder_group
S1 S 0.50177(19) 0.16269(5) 0.92511(5) 0.0472(3) Uani 1 1 d . . . . .
O1 O 0.2975(5) 0.25361(13) 0.78169(10) 0.0433(6) Uani 1 1 d . . . . .
O4 O 0.7487(5) 0.12462(15) 0.93804(15) 0.0650(9) Uani 1 1 d . . . . .
O2 O 0.1794(5) 0.51236(13) 0.67610(11) 0.0501(7) Uani 1 1 d . . . . .
O3 O 0.1874(6) 0.49200(14) 0.57616(11) 0.0587(8) Uani 1 1 d . . . . .
H3 H 0.213010 0.534389 0.574733 0.088 Uiso 1 1 calc GR . . . .
N2 N -0.0061(6) 0.18035(15) 0.74750(13) 0.0416(8) Uani 1 1 d . . . . .
N1 N 0.9885(6) 0.38281(17) 0.86996(14) 0.0458(8) Uani 1 1 d . . . . .
N5 N -0.2138(6) 0.31194(16) 0.60159(13) 0.0418(8) Uani 1 1 d . . . . .
H5 H -0.330400 0.299938 0.574582 0.050 Uiso 1 1 calc DR . . . .
N3 N -0.3251(7) 0.10195(17) 0.71857(15) 0.0539(9) Uani 1 1 d . . . . .
H3A H -0.261492 0.083691 0.751965 0.065 Uiso 1 1 d GR . . . .
C18 C 0.0982(7) 0.39708(18) 0.63949(14) 0.0330(8) Uani 1 1 d . . . . .
C11 C 0.1881(6) 0.35276(17) 0.68708(14) 0.0312(8) Uani 1 1 d . . . . .
C19 C 0.1643(7) 0.47276(19) 0.63344(16) 0.0377(8) Uani 1 1 d . . . . .
C8 C 0.3977(6) 0.36388(17) 0.73179(14) 0.0310(8) Uani 1 1 d . . . . .
C16 C -0.1449(7) 0.26973(18) 0.64893(15) 0.0339(8) Uani 1 1 d . . . . .
C13 C 0.1109(7) 0.23952(18) 0.73867(15) 0.0354(8) Uani 1 1 d . . . . .
C9 C 0.4442(7) 0.31375(18) 0.77766(15) 0.0352(8) Uani 1 1 d . . . . .
C15 C -0.2756(7) 0.20572(18) 0.65772(16) 0.0375(9) Uani 1 1 d . . . . .
C12 C 0.0556(7) 0.28818(17) 0.69110(14) 0.0318(8) Uani 1 1 d . . . . .
C7 C 0.5751(7) 0.41951(18) 0.73324(16) 0.0365(8) Uani 1 1 d . . . . .
H7 H 0.560982 0.453393 0.702677 0.044 Uiso 1 1 calc R . . . .
C14 C -0.2007(7) 0.16336(19) 0.70732(16) 0.0393(8) Uani 1 1 d . . . . .
C17 C -0.0939(7) 0.37243(19) 0.59874(15) 0.0401(9) Uani 1 1 d . . . . .
H17 H -0.142313 0.401711 0.566212 0.048 Uiso 1 1 calc R . . . .
C6 C 0.7605(7) 0.42582(19) 0.77596(16) 0.0398(9) Uani 1 1 d . . . . .
H6 H 0.870355 0.464043 0.774142 0.048 Uiso 1 1 calc DR . . . .
C5 C 0.8007(6) 0.37649(19) 0.82510(16) 0.0368(8) Uani 1 1 d . . . . .
N4 N -0.6455(8) 0.1645(2) 0.58499(19) 0.0763(12) Uani 1 1 d . . . . .
C10 C 0.6329(7) 0.31894(18) 0.82301(16) 0.0388(9) Uani 1 1 d . . . . .
H10 H 0.650077 0.284066 0.852651 0.047 Uiso 1 1 calc R . . . .
C22 C 0.3287(8) 0.1547(3) 0.9913(2) 0.0711(14) Uani 1 1 d . . . . .
H22A H 0.432123 0.131398 1.022560 0.107 Uiso 1 1 calc GR . . . .
H22B H 0.176455 0.127778 0.982330 0.107 Uiso 1 1 calc GR . . . .
H22C H 0.282716 0.200460 1.005412 0.107 Uiso 1 1 calc DGR . . . .
C21 C 0.3148(8) 0.1092(3) 0.8752(2) 0.0642(12) Uani 1 1 d . . . . .
H21A H 0.397015 0.104613 0.837071 0.096 Uiso 1 1 calc GR . . . .
H21B H 0.149043 0.130045 0.868039 0.096 Uiso 1 1 calc GR . . . .
H21C H 0.296154 0.063682 0.893266 0.096 Uiso 1 1 calc GR . . . .
C20 C -0.4788(8) 0.1845(2) 0.61607(18) 0.0477(10) Uani 1 1 d . . . . .
C4 C 1.0240(7) 0.3293(2) 0.91739(19) 0.0533(11) Uani 1 1 d . . . . .
H4A H 1.199045 0.331877 0.933973 0.064 Uiso 1 1 calc R . . . .
H4B H 1.001140 0.283539 0.898511 0.064 Uiso 1 1 calc R . . . .
C2 C 1.1539(9) 0.4456(2) 0.8771(2) 0.0629(12) Uani 1 1 d D . . . .
H2BC H 1.218739 0.458279 0.837789 0.076 Uiso 0.840(14) 1 calc R . P A 2
H2BD H 1.299068 0.434981 0.904817 0.076 Uiso 0.840(14) 1 calc R . P A 2
H2AA H 1.327994 0.429129 0.873505 0.076 Uiso 0.160(14) 1 calc DR . P A 1
H2AB H 1.115180 0.474552 0.841416 0.076 Uiso 0.160(14) 1 calc DR . P A 1
C3 C 0.8497(9) 0.3347(3) 0.9687(2) 0.0681(13) Uani 1 1 d . . . . .
H3B H 0.675973 0.337593 0.952662 0.102 Uiso 1 1 calc GR . . . .
H3C H 0.890753 0.376034 0.992234 0.102 Uiso 1 1 calc GR . . . .
H3D H 0.869365 0.294058 0.994356 0.102 Uiso 1 1 calc GR . . . .
C1B C 1.0081(19) 0.5061(4) 0.9018(4) 0.093(3) Uani 0.840(14) 1 d D U P A 2
H1BA H 0.872391 0.519032 0.872950 0.139 Uiso 0.840(14) 1 calc GR . P A 2
H1BB H 1.121302 0.545308 0.908544 0.139 Uiso 0.840(14) 1 calc GR . P A 2
H1BC H 0.937094 0.492877 0.939853 0.139 Uiso 0.840(14) 1 calc GR . P A 2
C1A C 1.161(11) 0.493(2) 0.9296(15) 0.093(3) Uani 0.160(14) 1 d D U P A 1
H1AA H 1.008138 0.521093 0.928623 0.139 Uiso 0.160(14) 1 calc GR . P A 1
H1AB H 1.307516 0.523641 0.927733 0.139 Uiso 0.160(14) 1 calc GR . P A 1
H1AC H 1.173639 0.466644 0.966827 0.139 Uiso 0.160(14) 1 calc GR . P A 1

loop_
_atom_site_aniso_label
_atom_site_aniso_U_11
_atom_site_aniso_U_22
_atom_site_aniso_U_33
_atom_site_aniso_U_23
_atom_site_aniso_U_13
_atom_site_aniso_U_12
S1 0.0490(6) 0.0376(5) 0.0553(7) 0.0026(4) 0.0031(5) -0.0010(5)
O1 0.0539(16) 0.0374(14) 0.0370(14) 0.0102(11) -0.0138(12) -0.0103(12)
O4 0.0398(15) 0.0608(19) 0.093(2) -0.0382(17) -0.0085(15) 0.0071(14)
O2 0.0732(19) 0.0357(15) 0.0402(15) -0.0027(12) -0.0077(13) 0.0044(13)
O3 0.096(2) 0.0443(16) 0.0357(15) 0.0113(12) -0.0006(14) -0.0134(17)
N2 0.0519(19) 0.0332(17) 0.0387(17) 0.0081(13) -0.0086(14) -0.0057(14)
N1 0.0398(18) 0.050(2) 0.0469(19) 0.0076(15) -0.0104(15) -0.0086(15)
N5 0.0490(19) 0.0447(18) 0.0304(16) 0.0047(14) -0.0118(13) -0.0046(16)
N3 0.068(2) 0.043(2) 0.049(2) 0.0143(16) -0.0122(17) -0.0150(18)
C18 0.043(2) 0.0348(19) 0.0215(17) 0.0020(14) 0.0029(15) 0.0031(16)
C11 0.0378(19) 0.0311(19) 0.0248(17) -0.0022(14) 0.0036(15) 0.0048(15)
C19 0.045(2) 0.037(2) 0.031(2) 0.0055(16) -0.0040(16) 0.0038(17)
C8 0.0370(19) 0.0301(18) 0.0262(18) 0.0035(14) 0.0035(15) 0.0015(15)
C16 0.039(2) 0.036(2) 0.0260(18) -0.0006(15) -0.0013(15) 0.0015(16)
C13 0.042(2) 0.032(2) 0.0313(19) -0.0004(15) -0.0048(16) 0.0008(16)
C9 0.042(2) 0.0314(19) 0.0323(19) 0.0010(15) 0.0006(16) -0.0035(16)
C15 0.043(2) 0.036(2) 0.0329(19) -0.0018(15) -0.0038(16) -0.0008(16)
C12 0.042(2) 0.0285(18) 0.0247(17) -0.0012(13) 0.0020(15) 0.0047(15)
C7 0.039(2) 0.035(2) 0.035(2) 0.0062(15) 0.0018(16) 0.0018(16)
C14 0.046(2) 0.035(2) 0.036(2) -0.0004(16) -0.0023(17) -0.0037(17)
C17 0.052(2) 0.040(2) 0.0277(19) 0.0085(15) -0.0037(17) 0.0052(18)
C6 0.037(2) 0.040(2) 0.043(2) 0.0053(17) 0.0059(17) -0.0036(16)
C5 0.0339(19) 0.041(2) 0.035(2) -0.0001(16) 0.0015(16) 0.0038(16)
N4 0.072(3) 0.083(3) 0.071(3) 0.002(2) -0.024(2) -0.019(2)
C10 0.047(2) 0.038(2) 0.0309(19) 0.0052(15) -0.0035(16) -0.0020(17)
C22 0.044(2) 0.122(4) 0.046(3) -0.008(3) -0.003(2) 0.004(3)
C21 0.056(3) 0.086(3) 0.050(3) -0.012(2) -0.011(2) 0.003(2)
C20 0.050(2) 0.046(2) 0.046(2) 0.0054(18) -0.007(2) -0.0059(19)
C4 0.038(2) 0.064(3) 0.057(3) 0.009(2) -0.015(2) -0.007(2)
C2 0.060(3) 0.061(3) 0.066(3) 0.004(2) -0.013(2) -0.018(2)
C3 0.075(3) 0.080(3) 0.048(3) 0.001(2) -0.009(2) -0.011(3)
C1B 0.136(7) 0.072(4) 0.071(5) -0.019(4) 0.017(4) -0.018(4)
C1A 0.136(7) 0.072(4) 0.071(5) -0.019(4) 0.017(4) -0.018(4)

loop_
_atom_type_symbol
_atom_type_description
_atom_type_scat_dispersion_real
_atom_type_scat_dispersion_imag
_atom_type_scat_source
C C 0.0033 0.0016 'International Tables Vol C Tables 4.2.6.8 and 6.1.1.4'
H H 0.0000 0.0000 'International Tables Vol C Tables 4.2.6.8 and 6.1.1.4'
N N 0.0061 0.0033 'International Tables Vol C Tables 4.2.6.8 and 6.1.1.4'
O O 0.0106 0.0060 'International Tables Vol C Tables 4.2.6.8 and 6.1.1.4'
S S 0.1246 0.1234 'International Tables Vol C Tables 4.2.6.8 and 6.1.1.4'

loop_
_geom_angle_atom_site_label_1
_geom_angle_atom_site_label_2
_geom_angle_atom_site_label_3
_geom_angle
O4 S1 C22 106.0(2)
O4 S1 C21 106.63(19)
C22 S1 C21 99.7(2)
C13 O1 C9 120.3(3)
C13 N2 C14 117.1(3)
C5 N1 C4 120.9(3)
C5 N1 C2 123.1(3)
C4 N1 C2 115.8(3)
C17 N5 C16 116.7(3)
C11 C18 C19 125.2(3)
C17 C18 C11 118.5(3)
C17 C18 C19 115.7(3)
C18 C11 C8 128.9(3)
C18 C11 C12 114.9(3)
C12 C11 C8 116.2(3)
O2 C19 O3 124.0(3)
O2 C19 C18 123.2(3)
O3 C19 C18 112.7(3)
C9 C8 C11 119.0(3)
C9 C8 C7 114.0(3)
C7 C8 C11 127.0(3)
N5 C16 C15 120.4(3)
N5 C16 C12 121.2(3)
C12 C16 C15 118.4(3)
O1 C13 C12 119.9(3)
N2 C13 O1 113.5(3)
N2 C13 C12 126.6(3)
O1 C9 C8 122.2(3)
C10 C9 O1 113.4(3)
C10 C9 C8 124.4(3)
C16 C15 C20 120.5(3)
C14 C15 C16 119.0(3)
C14 C15 C20 120.5(3)
C16 C12 C11 121.8(3)
C16 C12 C13 116.0(3)
C13 C12 C11 122.1(3)
C6 C7 C8 123.1(3)
N2 C14 N3 116.0(3)
N2 C14 C15 122.9(3)
N3 C14 C15 121.1(3)
N5 C17 C18 126.6(3)
C7 C6 C5 123.2(3)
N1 C5 C6 123.9(3)
N1 C5 C10 121.4(3)
C10 C5 C6 114.7(3)
C9 C10 C5 120.5(3)
N4 C20 C15 176.0(4)
N1 C4 C3 115.2(4)
N1 C2 C1B 110.9(5)
C1A C2 N1 125.5(18)

loop_
_geom_bond_atom_site_label_1
_geom_bond_atom_site_label_2
_geom_bond_distance
S1 O4 1.497(3)
S1 C22 1.749(4)
S1 C21 1.757(4)
O1 C13 1.351(4)
O1 C9 1.384(4)
O2 C19 1.200(4)
O3 C19 1.316(4)
N2 C13 1.302(4)
N2 C14 1.352(4)
N1 C5 1.361(4)
N1 C4 1.461(5)
N1 C2 1.482(5)
N5 C16 1.347(4)
N5 C17 1.316(5)
N3 C14 1.367(5)
C18 C11 1.404(4)
C18 C19 1.491(5)
C18 C17 1.393(5)
C11 C8 1.450(5)
C11 C12 1.417(5)
C8 C9 1.399(5)
C8 C7 1.409(5)
C16 C15 1.416(5)
C16 C12 1.408(5)
C13 C12 1.414(5)
C9 C10 1.370(5)
C15 C14 1.394(5)
C15 C20 1.426(5)
C7 C6 1.320(5)
C6 C5 1.436(5)
C5 C10 1.404(5)
N4 C20 1.146(5)
C4 C3 1.482(6)
C2 C1B 1.498(8)
C2 C1A 1.463(18)

loop_
_geom_torsion_atom_site_label_1
_geom_torsion_atom_site_label_2
_geom_torsion_atom_site_label_3
_geom_torsion_atom_site_label_4
_geom_torsion
O1 C13 C12 C11 -0.9(5)
O1 C13 C12 C16 -178.9(3)
O1 C9 C10 C5 179.2(3)
N2 C13 C12 C11 177.3(3)
N2 C13 C12 C16 -0.8(5)
N1 C5 C10 C9 179.6(3)
N5 C16 C15 C14 -179.7(3)
N5 C16 C15 C20 1.1(5)
N5 C16 C12 C11 2.2(5)
N5 C16 C12 C13 -179.8(3)
C18 C11 C8 C9 176.3(3)
C18 C11 C8 C7 -6.9(6)
C18 C11 C12 C16 2.0(5)
C18 C11 C12 C13 -175.9(3)
C11 C18 C19 O2 -40.4(5)
C11 C18 C19 O3 143.8(3)
C11 C18 C17 N5 3.9(6)
C11 C8 C9 O1 0.4(5)
C11 C8 C9 C10 -178.8(3)
C11 C8 C7 C6 179.7(3)
C19 C18 C11 C8 -14.6(6)
C19 C18 C11 C12 166.1(3)
C19 C18 C17 N5 -167.8(3)
C8 C11 C12 C16 -177.4(3)
C8 C11 C12 C13 4.7(5)
C8 C9 C10 C5 -1.6(6)
C8 C7 C6 C5 0.3(6)
C16 N5 C17 C18 0.4(6)
C16 C15 C14 N2 -0.6(6)
C16 C15 C14 N3 178.4(3)
C13 O1 C9 C8 3.7(5)
C13 O1 C9 C10 -177.1(3)
C13 N2 C14 N3 -178.2(3)
C13 N2 C14 C15 0.8(5)
C9 O1 C13 N2 178.2(3)
C9 O1 C13 C12 -3.4(5)
C9 C8 C7 C6 -3.4(5)
C15 C16 C12 C11 -177.1(3)
C15 C16 C12 C13 0.9(5)
C12 C11 C8 C9 -4.3(4)
C12 C11 C8 C7 172.4(3)
C12 C16 C15 C14 -0.3(5)
C12 C16 C15 C20 -179.6(3)
C7 C8 C9 O1 -176.8(3)
C7 C8 C9 C10 4.1(5)
C7 C6 C5 N1 -179.0(3)
C7 C6 C5 C10 2.4(5)
C14 N2 C13 O1 178.2(3)
C14 N2 C13 C12 -0.1(6)
C17 N5 C16 C15 175.9(3)
C17 N5 C16 C12 -3.4(5)
C17 C18 C11 C8 174.6(3)
C17 C18 C11 C12 -4.7(5)
C17 C18 C19 O2 130.7(4)
C17 C18 C19 O3 -45.2(4)
C6 C5 C10 C9 -1.8(5)
C5 N1 C4 C3 -81.4(5)
C5 N1 C2 C1B 73.0(6)
C5 N1 C2 C1A 116(3)
C20 C15 C14 N2 178.7(4)
C20 C15 C14 N3 -2.3(6)
C4 N1 C5 C6 -177.8(4)
C4 N1 C5 C10 0.7(5)
C4 N1 C2 C1B -102.2(6)
C4 N1 C2 C1A -59(3)
C2 N1 C5 C6 7.3(6)
C2 N1 C5 C10 -174.2(4)
C2 N1 C4 C3 93.9(4)
